data_1553621
loop_
_publ_author_name
'Almeida, Jos\'e'
'Aguiar, Ant\'onio'
'Leite, Andreia'
'Silva, Andr\'e M. N.'
'Cunha-Silva, Lu\'is'
'de Castro, Baltazar'
'Rangel, Maria'
'Barone, Giampaolo'
'Tom\'e, Augusto C.'
'Silva, Ana M. G.'

_publ_section_title
;
 1,3-Dipolar cycloadditions with meso-tetraarylchlorins -- site
 selectivity and mixed bisadducts
;
_journal_issue 4
_journal_name_full 'Organic Chemistry Frontiers'
_journal_page_first 534
_journal_paper_doi 10.1039/C6QO00771F
_journal_volume 4
_journal_year 2017
_chemical_formula_moiety 'C60 H28 F20 N6 O2'
_chemical_formula_sum 'C60 H28 F20 N6 O2'
_chemical_formula_weight 1244.88
_space_group_crystal_system triclinic
_space_group_IT_number 2
_space_group_name_Hall '-P 1'
_space_group_name_H-M_alt 'P -1'
_atom_sites_solution_hydrogens geom
_audit_creation_date '28 June 2016'
_audit_creation_method 'SHELXL-2014/7 and enCIFer'
_audit_update_record
;
2016-11-29 deposited with the CCDC.
2017-01-10 downloaded from the CCDC.
;
_cell_angle_alpha 102.651(5)
_cell_angle_beta 95.439(6)
_cell_angle_gamma 92.290(6)
_cell_formula_units_Z 2
_cell_length_a 12.4994(13)
_cell_length_b 13.1859(14)
_cell_length_c 16.0253(17)
_cell_measurement_reflns_used 7343
_cell_measurement_temperature 180(2)
_cell_measurement_theta_max 21.44
_cell_measurement_theta_min 2.21
_cell_volume 2560.5(5)
_computing_cell_refinement 'SAINT (Bruker AXS Inc., 2012)'
_computing_data_collection 'APEX2 (Bruker AXS Inc., 2012)'
_computing_data_reduction 'SAINT (Bruker AXS Inc., 2012)'
_computing_molecular_graphics 'DIAMOND (Brandenburg, 2009)'
_computing_publication_material 'SHELXTL (Sheldrick, 2014)'
_computing_structure_refinement 'SHELXL-2014/7 (Sheldrick, 2014)'
_computing_structure_solution 'SHELXS (Sheldrick, 2014)'
_diffrn_ambient_temperature 180(2)
_diffrn_measured_fraction_theta_full 0.989
_diffrn_measured_fraction_theta_max 0.989
_diffrn_measurement_device_type 'Bruker X8 Kappa CCD APEX II'
_diffrn_measurement_method '\f and \w scans'
_diffrn_radiation_type MoK\a
_diffrn_radiation_wavelength 0.71073
_diffrn_reflns_av_R_equivalents 0.0620
_diffrn_reflns_av_unetI/netI 0.0579
_diffrn_reflns_Laue_measured_fraction_full 0.989
_diffrn_reflns_Laue_measured_fraction_max 0.989
_diffrn_reflns_limit_h_max 14
_diffrn_reflns_limit_h_min -14
_diffrn_reflns_limit_k_max 15
_diffrn_reflns_limit_k_min -15
_diffrn_reflns_limit_l_max 19
_diffrn_reflns_limit_l_min -18
_diffrn_reflns_number 51921
_diffrn_reflns_point_group_measured_fraction_full 0.989
_diffrn_reflns_point_group_measured_fraction_max 0.989
_diffrn_reflns_theta_full 25.027
_diffrn_reflns_theta_max 25.027
_diffrn_reflns_theta_min 3.660
_diffrn_source 'fine-focus sealed tube'
_exptl_absorpt_coefficient_mu 0.150
_exptl_absorpt_correction_T_max 0.938
_exptl_absorpt_correction_T_min 0.899
_exptl_absorpt_correction_type multi-scan
_exptl_absorpt_process_details
; 
'SADABS V2012/1 (Bruker AXS Inc.)' 
;
_exptl_crystal_colour black
_exptl_crystal_density_diffrn 1.615
_exptl_crystal_description prism
_exptl_crystal_F_000 1252
_exptl_crystal_size_max 0.180
_exptl_crystal_size_mid 0.160
_exptl_crystal_size_min 0.110
_refine_diff_density_max 1.396
_refine_diff_density_min -0.716
_refine_diff_density_rms 0.142
_refine_ls_extinction_coef 0.050(8)
_refine_ls_extinction_expression Fc^*^=kFc[1+0.001xFc^2^\l^3^/sin(2\q)]^-1/4^
_refine_ls_extinction_method 'SHELXL-2014/7 (Sheldrick 2014'
_refine_ls_goodness_of_fit_ref 1.614
_refine_ls_hydrogen_treatment constr
_refine_ls_matrix_type full
_refine_ls_number_parameters 681
_refine_ls_number_reflns 8926
_refine_ls_number_restraints 0
_refine_ls_restrained_S_all 1.614
_refine_ls_R_factor_all 0.1877
_refine_ls_R_factor_gt 0.1387
_refine_ls_shift/su_max 0.000
_refine_ls_shift/su_mean 0.000
_refine_ls_structure_factor_coef Fsqd
_refine_ls_weighting_details 'w=1/[\s^2^(Fo^2^)+(0.2000P)^2^] where P=(Fo^2^+2Fc^2^)/3'
_refine_ls_weighting_scheme calc
_refine_ls_wR_factor_gt 0.4059
_refine_ls_wR_factor_ref 0.4340
_reflns_Friedel_coverage 0.000
_reflns_number_gt 5527
_reflns_number_total 8926
_reflns_threshold_expression 'I > 2\s(I)'
_cod_data_source_file c6qo00771f2.cif
_cod_data_source_block as0214
_cod_database_code 1553621
_shelx_shelxl_version_number 2014/7
_shelx_space_group_comment
;
The symmetry employed for this shelxl refinement is uniquely defined
by the following loop, which should always be used as a source of
symmetry information in preference to the above space-group names.
They are only intended as comments.
;
_shelx_estimated_absorpt_t_min 0.974
_shelx_estimated_absorpt_t_max 0.984

loop_
_space_group_symop_operation_xyz
'x, y, z'
'-x, -y, -z'

loop_
_atom_site_label
_atom_site_type_symbol
_atom_site_fract_x
_atom_site_fract_y
_atom_site_fract_z
_atom_site_U_iso_or_equiv
_atom_site_adp_type
_atom_site_occupancy
_atom_site_site_symmetry_order
_atom_site_calc_flag
_atom_site_refinement_flags_posn
_atom_site_refinement_flags_adp
F1 F 0.5039(4) 0.7241(3) 0.2509(3) 0.0687(12) Uani 1 1 d . .
F2 F 0.4424(4) 0.8705(4) 0.1655(3) 0.0865(15) Uani 1 1 d . .
F3 F 0.2802(4) 0.9919(3) 0.2175(3) 0.0721(13) Uani 1 1 d . .
F4 F 0.1866(4) 0.9722(3) 0.3601(3) 0.0698(12) Uani 1 1 d . .
F5 F 0.2531(3) 0.8316(3) 0.4480(2) 0.0556(11) Uani 1 1 d . .
F6 F 0.0757(3) 0.4215(3) 0.5199(3) 0.0714(13) Uani 1 1 d . .
F7 F -0.1194(3) 0.3207(4) 0.4815(3) 0.0840(15) Uani 1 1 d . .
F8 F -0.1509(3) 0.1463(4) 0.3540(3) 0.0759(13) Uani 1 1 d . .
F9 F 0.0122(4) 0.0765(3) 0.2620(3) 0.0762(13) Uani 1 1 d . .
F10 F 0.2063(3) 0.1816(3) 0.2960(3) 0.0662(12) Uani 1 1 d . .
O1 O 0.2319(10) 0.5758(8) 0.2385(9) 0.175(4) Uani 1 1 d . .
N1 N 0.5682(4) 0.6432(4) 0.4891(3) 0.0424(13) Uani 1 1 d . .
H1 H 0.5401 0.5831 0.4947 0.051 Uiso 1 1 calc R U
N2 N 0.3598(4) 0.5221(4) 0.4294(3) 0.0429(13) Uani 1 1 d . .
N3 N 0.2200(9) 0.4613(9) 0.2179(7) 0.126(3) Uani 1 1 d . .
C1 C 0.6680(5) 0.6848(5) 0.5234(4) 0.0404(15) Uani 1 1 d . .
C2 C 0.6818(5) 0.7825(5) 0.4998(4) 0.0488(16) Uani 1 1 d . .
H2 H 0.7439 0.8293 0.5144 0.059 Uiso 1 1 calc R U
C3 C 0.5892(5) 0.7958(5) 0.4525(4) 0.0443(15) Uani 1 1 d . .
H3 H 0.5755 0.8548 0.4290 0.053 Uiso 1 1 calc R U
C4 C 0.5170(5) 0.7091(5) 0.4440(4) 0.0413(15) Uani 1 1 d . .
C5 C 0.4149(5) 0.6913(4) 0.3996(4) 0.0376(14) Uani 1 1 d . .
C6 C 0.3420(5) 0.6046(4) 0.3909(4) 0.0411(15) Uani 1 1 d . .
C7 C 0.2343(5) 0.5922(5) 0.3399(4) 0.0488(16) Uani 1 1 d . .
H7 H 0.1910 0.6523 0.3626 0.059 Uiso 1 1 calc R U
C9 C 0.2696(5) 0.4586(4) 0.4074(4) 0.0406(15) Uani 1 1 d . .
C10 C 0.3803(3) 0.7740(3) 0.3519(2) 0.0410(15) Uani 1 1 d G .
C11 C 0.2986(3) 0.8376(3) 0.3794(2) 0.0473(16) Uani 1 1 d G .
C12 C 0.2649(3) 0.9113(3) 0.3341(3) 0.0512(17) Uani 1 1 d G .
C13 C 0.3129(4) 0.9213(3) 0.2613(3) 0.0553(18) Uani 1 1 d G .
C14 C 0.3945(4) 0.8576(3) 0.2338(2) 0.0586(19) Uani 1 1 d G .
C15 C 0.4282(3) 0.7839(3) 0.2791(3) 0.0511(17) Uani 1 1 d G .
C16 C 0.2552(5) 0.3628(4) 0.4316(4) 0.0399(15) Uani 1 1 d . .
C17 C 0.1470(5) 0.3056(5) 0.4077(4) 0.0400(14) Uani 1 1 d . .
C18 C 0.0615(5) 0.3388(5) 0.4553(5) 0.0533(18) Uani 1 1 d . .
C19 C -0.0394(5) 0.2877(6) 0.4370(5) 0.0576(18) Uani 1 1 d . .
C20 C -0.0553(6) 0.1981(5) 0.3706(5) 0.0569(18) Uani 1 1 d . .
C21 C 0.0273(6) 0.1635(5) 0.3239(5) 0.0523(18) Uani 1 1 d . .
C22 C 0.1267(5) 0.2177(5) 0.3431(4) 0.0479(16) Uani 1 1 d . .
C23 C 0.1865(6) 0.4997(5) 0.3548(4) 0.0506(17) Uani 1 1 d . .
H23 H 0.1247 0.5183 0.3895 0.061 Uiso 1 1 calc R U
C24 C 0.1428(7) 0.4326(7) 0.2679(5) 0.073(2) Uani 1 1 d . .
H24A H 0.1419 0.3575 0.2677 0.087 Uiso 1 1 calc R U
H24B H 0.0697 0.4508 0.2490 0.087 Uiso 1 1 calc R U
C25 C 0.1782(15) 0.4236(10) 0.1247(7) 0.148(6) Uani 1 1 d . .
H25A H 0.2288 0.4484 0.0885 0.178 Uiso 1 1 calc R U
H25B H 0.1078 0.4526 0.1136 0.178 Uiso 1 1 calc R U
C26 C 0.1652(11) 0.3041(8) 0.1004(8) 0.144(5) Uiso 1 1 d G .
C27 C 0.2411(9) 0.2520(11) 0.0520(9) 0.180(7) Uiso 1 1 d G .
H27 H 0.3027 0.2895 0.0409 0.216 Uiso 1 1 calc R U
C28 C 0.2269(11) 0.1450(11) 0.0198(9) 0.255(12) Uiso 1 1 d G .
H28 H 0.2788 0.1093 -0.0133 0.306 Uiso 1 1 calc R U
C29 C 0.1368(13) 0.0901(8) 0.0360(9) 0.159(6) Uiso 1 1 d G .
H29 H 0.1270 0.0170 0.0140 0.191 Uiso 1 1 calc R U
C30 C 0.0609(10) 0.1423(10) 0.0844(9) 0.276(13) Uiso 1 1 d G .
H30 H -0.0007 0.1048 0.0955 0.331 Uiso 1 1 calc R U
C31 C 0.0751(10) 0.2493(10) 0.1166(8) 0.160(6) Uiso 1 1 d G .
H31 H 0.0232 0.2849 0.1497 0.192 Uiso 1 1 calc R U
F11 F 0.1500(9) 0.8195(6) -0.1429(5) 0.151(3) Uani 1 1 d . .
F12 F 0.3032(13) 0.9541(7) -0.1696(6) 0.233(7) Uani 1 1 d . .
F13 F 0.5100(10) 0.9526(7) -0.0985(6) 0.221(6) Uani 1 1 d . .
F14 F 0.5615(7) 0.8197(7) 0.0096(6) 0.163(3) Uani 1 1 d . .
F15 F 0.4043(6) 0.6902(5) 0.0341(5) 0.125(2) Uani 1 1 d . .
F16 F 0.0431(4) 0.7538(4) 0.3291(3) 0.0824(15) Uani 1 1 d . .
F17 F -0.0195(5) 0.8915(4) 0.4606(3) 0.0894(16) Uani 1 1 d . .
F18 F -0.2124(4) 0.9807(3) 0.4417(3) 0.0772(14) Uani 1 1 d . .
F19 F -0.3383(4) 0.9268(4) 0.2905(3) 0.0794(14) Uani 1 1 d . .
F20 F -0.2751(4) 0.7878(4) 0.1584(3) 0.0755(13) Uani 1 1 d . .
O2 O -0.2263(9) 0.3917(8) 0.2262(7) 0.148(3) Uani 1 1 d . .
N4 N 0.0478(5) 0.6559(4) 0.0552(3) 0.0506(14) Uani 1 1 d . .
H4 H 0.0284 0.5899 0.0327 0.061 Uiso 1 1 calc R U
N5 N -0.1102(5) 0.5043(4) 0.0874(4) 0.0587(16) Uani 1 1 d . .
N6 N -0.2243(12) 0.4556(10) 0.3080(8) 0.155(5) Uani 1 1 d . .
C32 C 0.1258(6) 0.7117(5) 0.0283(4) 0.0517(17) Uani 1 1 d . .
C33 C 0.1319(6) 0.8139(5) 0.0822(4) 0.0527(18) Uani 1 1 d . .
H33 H 0.1801 0.8700 0.0788 0.063 Uiso 1 1 calc R U
C34 C 0.0591(6) 0.8178(5) 0.1383(4) 0.0501(17) Uani 1 1 d . .
H34 H 0.0465 0.8772 0.1810 0.060 Uiso 1 1 calc R U
C35 C 0.0027(5) 0.7175(5) 0.1235(4) 0.0463(16) Uani 1 1 d . .
C36 C -0.0776(6) 0.6858(5) 0.1666(4) 0.0509(17) Uani 1 1 d . .
C37 C -0.1319(6) 0.5884(6) 0.1516(5) 0.061(2) Uani 1 1 d . .
C38 C -0.2146(7) 0.5596(6) 0.2034(5) 0.071(2) Uani 1 1 d . .
H38 H -0.2774 0.6040 0.2015 0.085 Uiso 1 1 calc R U
C39 C -0.2463(9) 0.4518(7) 0.1641(6) 0.082(3) Uani 1 1 d . .
H39 H -0.3242 0.4439 0.1411 0.098 Uiso 1 1 calc R U
C40 C -0.1776(7) 0.4238(6) 0.0931(5) 0.065(2) Uani 1 1 d . .
C41 C 0.1868(6) 0.6742(5) -0.0390(4) 0.0569(19) Uani 1 1 d . .
C42 C 0.2743(5) 0.7509(4) -0.0550(4) 0.078(3) Uani 1 1 d G .
C43 C 0.2509(6) 0.8198(5) -0.1076(4) 0.124(5) Uani 1 1 d G .
C44 C 0.3318(8) 0.8875(5) -0.1218(5) 0.132(6) Uani 1 1 d G .
C45 C 0.4361(7) 0.8862(6) -0.0835(6) 0.116(4) Uiso 1 1 d G .
C46 C 0.4596(5) 0.8173(6) -0.0309(5) 0.130(5) Uani 1 1 d G .
C47 C 0.3787(6) 0.7496(5) -0.0167(4) 0.086(3) Uani 1 1 d G .
C48 C -0.1122(6) 0.7669(5) 0.2405(4) 0.0551(18) Uani 1 1 d . .
C49 C -0.0515(5) 0.7958(5) 0.3166(4) 0.0488(17) Uani 1 1 d . .
C50 C -0.0845(6) 0.8683(5) 0.3859(4) 0.0548(18) Uani 1 1 d . .
C51 C -0.1772(7) 0.9114(5) 0.3765(5) 0.058(2) Uani 1 1 d . .
C52 C -0.2446(6) 0.8842(6) 0.2993(5) 0.0566(19) Uani 1 1 d . .
C53 C -0.2098(5) 0.8124(5) 0.2328(4) 0.0494(17) Uani 1 1 d . .
C54 C -0.1768(15) 0.5551(12) 0.2963(11) 0.165(7) Uani 1 1 d . .
H54A H -0.0972 0.5572 0.3054 0.198 Uiso 1 1 calc R U
H54B H -0.2022 0.6145 0.3373 0.198 Uiso 1 1 calc R U
C55 C -0.3381(19) 0.459(2) 0.3306(13) 0.243(12) Uani 1 1 d . .
H55A H -0.3363 0.5011 0.3900 0.291 Uiso 1 1 calc R U
H55B H -0.3781 0.4974 0.2924 0.291 Uiso 1 1 calc R U
C56 C -0.3961(6) 0.3701(5) 0.3265(5) 0.088(3) Uiso 1 1 d G .
C57 C -0.3599(5) 0.2962(6) 0.3706(4) 0.089(3) Uiso 1 1 d G .
H57 H -0.2942 0.3097 0.4074 0.107 Uiso 1 1 calc R U
C58 C -0.4197(8) 0.2024(6) 0.3609(6) 0.128(4) Uiso 1 1 d G .
H58 H -0.3949 0.1519 0.3911 0.153 Uiso 1 1 calc R U
C59 C -0.5157(8) 0.1826(7) 0.3071(7) 0.180(7) Uiso 1 1 d G .
H59 H -0.5566 0.1185 0.3005 0.216 Uiso 1 1 calc R U
C60 C -0.5519(6) 0.2565(9) 0.2630(7) 0.168(6) Uiso 1 1 d G .
H60 H -0.6175 0.2430 0.2262 0.202 Uiso 1 1 calc R U
C61 C -0.4921(7) 0.3503(7) 0.2727(5) 0.131(4) Uiso 1 1 d G .
H61 H -0.5169 0.4008 0.2425 0.157 Uiso 1 1 calc R U

loop_
_atom_site_aniso_label
_atom_site_aniso_U_11
_atom_site_aniso_U_22
_atom_site_aniso_U_33
_atom_site_aniso_U_23
_atom_site_aniso_U_13
_atom_site_aniso_U_12
F1 0.080(3) 0.060(3) 0.074(3) 0.020(2) 0.033(2) 0.017(2)
F2 0.116(4) 0.092(4) 0.063(3) 0.040(3) 0.019(3) -0.002(3)
F3 0.110(4) 0.048(2) 0.061(3) 0.028(2) -0.012(2) -0.002(2)
F4 0.074(3) 0.044(2) 0.089(3) 0.014(2) -0.004(2) 0.022(2)
F5 0.065(2) 0.047(2) 0.057(2) 0.0113(17) 0.0148(19) 0.0141(18)
F6 0.053(2) 0.068(3) 0.078(3) -0.018(2) 0.015(2) -0.006(2)
F7 0.049(2) 0.099(4) 0.097(3) 0.001(3) 0.025(2) -0.008(2)
F8 0.050(2) 0.069(3) 0.107(3) 0.020(3) 0.004(2) -0.016(2)
F9 0.071(3) 0.048(2) 0.094(3) -0.008(2) -0.008(2) -0.006(2)
F10 0.051(2) 0.058(3) 0.079(3) -0.010(2) 0.010(2) 0.0064(19)
O1 0.198(11) 0.106(7) 0.217(12) 0.035(8) 0.000(9) 0.014(7)
N1 0.034(3) 0.031(3) 0.064(3) 0.016(2) 0.008(2) 0.003(2)
N2 0.041(3) 0.028(3) 0.061(3) 0.005(2) 0.020(2) 0.003(2)
N3 0.139(9) 0.115(8) 0.127(8) 0.033(7) 0.012(7) 0.006(7)
C1 0.043(3) 0.032(3) 0.050(4) 0.013(3) 0.016(3) 0.006(3)
C2 0.051(4) 0.037(4) 0.061(4) 0.015(3) 0.011(3) -0.004(3)
C3 0.048(4) 0.032(3) 0.054(4) 0.014(3) 0.001(3) -0.004(3)
C4 0.046(4) 0.039(3) 0.043(3) 0.014(3) 0.009(3) 0.004(3)
C5 0.043(3) 0.029(3) 0.044(3) 0.011(3) 0.007(3) 0.004(3)
C6 0.042(3) 0.027(3) 0.054(4) 0.009(3) 0.009(3) 0.002(3)
C7 0.053(4) 0.034(3) 0.055(4) 0.001(3) 0.008(3) 0.000(3)
C9 0.036(3) 0.029(3) 0.057(4) 0.006(3) 0.014(3) 0.000(3)
C10 0.049(4) 0.027(3) 0.044(3) 0.004(3) 0.002(3) 0.001(3)
C11 0.056(4) 0.030(3) 0.052(4) 0.003(3) 0.005(3) -0.002(3)
C12 0.055(4) 0.037(4) 0.055(4) 0.005(3) -0.010(3) -0.001(3)
C13 0.076(5) 0.036(4) 0.050(4) 0.009(3) -0.009(4) 0.000(3)
C14 0.079(5) 0.053(4) 0.046(4) 0.019(3) 0.005(4) -0.014(4)
C15 0.064(4) 0.034(3) 0.054(4) 0.008(3) 0.010(3) -0.006(3)
C16 0.042(3) 0.031(3) 0.044(3) 0.001(3) 0.008(3) 0.000(3)
C17 0.036(3) 0.033(3) 0.055(4) 0.018(3) 0.006(3) -0.002(3)
C18 0.044(4) 0.039(4) 0.072(5) 0.007(3) -0.001(3) -0.005(3)
C19 0.045(4) 0.057(4) 0.072(5) 0.011(4) 0.026(3) -0.001(3)
C20 0.051(4) 0.044(4) 0.073(5) 0.013(4) 0.001(4) -0.014(3)
C21 0.055(4) 0.032(3) 0.063(4) 0.005(3) -0.011(3) -0.016(3)
C22 0.045(4) 0.037(4) 0.065(4) 0.014(3) 0.017(3) 0.005(3)
C23 0.055(4) 0.039(4) 0.058(4) 0.007(3) 0.016(3) 0.006(3)
C24 0.070(5) 0.063(5) 0.080(5) 0.009(4) 0.006(4) -0.015(4)
C25 0.258(18) 0.099(9) 0.069(7) 0.011(6) -0.042(9) -0.028(10)
F11 0.221(9) 0.093(5) 0.142(6) 0.062(5) -0.025(6) -0.043(5)
F12 0.46(2) 0.109(6) 0.135(6) 0.038(5) 0.073(9) -0.099(9)
F13 0.335(13) 0.137(6) 0.164(7) -0.045(5) 0.152(8) -0.160(8)
F14 0.126(6) 0.140(6) 0.196(8) -0.016(6) 0.025(6) -0.057(5)
F15 0.126(5) 0.095(5) 0.144(6) 0.013(4) 0.008(4) -0.013(4)
F16 0.085(3) 0.068(3) 0.079(3) -0.008(2) -0.013(2) 0.018(3)
F17 0.145(5) 0.059(3) 0.050(3) -0.007(2) -0.011(3) -0.001(3)
F18 0.128(4) 0.037(2) 0.066(3) -0.0041(19) 0.046(3) 0.003(2)
F19 0.087(3) 0.070(3) 0.093(3) 0.030(3) 0.034(3) 0.033(3)
F20 0.076(3) 0.081(3) 0.065(3) 0.011(2) -0.002(2) 0.005(2)
O2 0.178(9) 0.124(7) 0.126(7) -0.015(6) 0.032(6) 0.009(7)
N4 0.069(4) 0.035(3) 0.045(3) 0.000(2) 0.012(3) -0.002(3)
N5 0.077(4) 0.042(3) 0.052(3) -0.006(3) 0.023(3) -0.011(3)
N6 0.201(13) 0.117(9) 0.133(9) -0.014(7) 0.057(9) -0.023(9)
C32 0.068(4) 0.041(4) 0.045(4) 0.010(3) 0.007(3) -0.011(3)
C33 0.070(5) 0.032(3) 0.052(4) 0.002(3) 0.006(4) -0.008(3)
C34 0.073(5) 0.027(3) 0.043(4) -0.005(3) 0.007(3) -0.005(3)
C35 0.059(4) 0.036(3) 0.043(4) 0.004(3) 0.014(3) 0.004(3)
C36 0.061(4) 0.038(4) 0.048(4) -0.003(3) 0.006(3) -0.001(3)
C37 0.071(5) 0.045(4) 0.060(4) -0.010(3) 0.027(4) -0.006(4)
C38 0.095(6) 0.047(4) 0.062(5) -0.011(4) 0.029(4) -0.017(4)
C39 0.114(7) 0.066(5) 0.065(5) 0.013(4) 0.023(5) -0.009(5)
C40 0.084(5) 0.041(4) 0.067(5) 0.000(3) 0.025(4) -0.012(4)
C41 0.070(5) 0.045(4) 0.051(4) -0.004(3) 0.024(3) -0.015(3)
C42 0.126(8) 0.042(4) 0.059(5) -0.013(4) 0.033(5) -0.018(5)
C43 0.228(16) 0.067(6) 0.064(6) 0.000(5) 0.022(8) -0.057(9)
C44 0.259(18) 0.074(7) 0.076(7) 0.021(5) 0.088(9) -0.010(8)
C46 0.105(9) 0.130(10) 0.115(9) -0.053(8) 0.023(7) -0.036(8)
C47 0.095(7) 0.077(6) 0.076(6) -0.004(5) 0.022(5) -0.040(6)
C48 0.076(5) 0.028(3) 0.057(4) -0.004(3) 0.016(4) -0.003(3)
C49 0.047(4) 0.044(4) 0.047(4) -0.005(3) -0.001(3) 0.003(3)
C50 0.077(5) 0.035(4) 0.048(4) 0.000(3) 0.004(4) 0.003(4)
C51 0.099(6) 0.023(3) 0.055(4) 0.007(3) 0.027(4) 0.001(4)
C52 0.072(5) 0.047(4) 0.057(4) 0.022(3) 0.020(4) 0.004(4)
C53 0.051(4) 0.048(4) 0.051(4) 0.011(3) 0.013(3) 0.004(3)
C54 0.202(16) 0.110(10) 0.155(13) -0.028(9) 0.052(12) -0.073(11)
C55 0.23(2) 0.30(3) 0.164(15) -0.065(17) 0.135(16) 0.00(2)

loop_
_atom_type_symbol
_atom_type_description
_atom_type_scat_dispersion_real
_atom_type_scat_dispersion_imag
_atom_type_scat_source
C C 0.0033 0.0016 'International Tables Vol C Tables 4.2.6.8 and 6.1.1.4'
H H 0.0000 0.0000 'International Tables Vol C Tables 4.2.6.8 and 6.1.1.4'
N N 0.0061 0.0033 'International Tables Vol C Tables 4.2.6.8 and 6.1.1.4'
F F 0.0171 0.0103 'International Tables Vol C Tables 4.2.6.8 and 6.1.1.4'
O O 0.0106 0.0060 'International Tables Vol C Tables 4.2.6.8 and 6.1.1.4'

loop_
_geom_angle_atom_site_label_1
_geom_angle_atom_site_label_2
_geom_angle_atom_site_label_3
_geom_angle
_geom_angle_site_symmetry_1
_geom_angle_site_symmetry_3
N3 O1 C7 97.1(9) . .
C1 N1 C4 110.1(5) . .
C1 N1 H1 125.0 . .
C4 N1 H1 125.0 . .
C9 N2 C6 105.7(5) . .
C24 N3 O1 107.1(10) . .
C24 N3 C25 108.4(11) . .
O1 N3 C25 109.0(10) . .
N1 C1 C16 126.0(5) . 2_666
N1 C1 C2 107.2(5) . .
C16 C1 C2 126.7(6) 2_666 .
C3 C2 C1 107.1(6) . .
C3 C2 H2 126.5 . .
C1 C2 H2 126.5 . .
C2 C3 C4 109.4(5) . .
C2 C3 H3 125.3 . .
C4 C3 H3 125.3 . .
N1 C4 C5 126.2(6) . .
N1 C4 C3 106.2(5) . .
C5 C4 C3 127.6(6) . .
C4 C5 C6 128.0(5) . .
C4 C5 C10 115.4(5) . .
C6 C5 C10 116.6(5) . .
N2 C6 C5 124.6(5) . .
N2 C6 C7 111.6(5) . .
C5 C6 C7 123.7(5) . .
C23 C7 C6 104.2(6) . .
C23 C7 O1 106.3(6) . .
C6 C7 O1 117.3(7) . .
C23 C7 H7 109.6 . .
C6 C7 H7 109.6 . .
O1 C7 H7 109.6 . .
N2 C9 C16 124.3(6) . .
N2 C9 C23 112.7(5) . .
C16 C9 C23 123.0(5) . .
C11 C10 C15 120.0 . .
C11 C10 C5 120.2(3) . .
C15 C10 C5 119.8(3) . .
F5 C11 C12 118.3(3) . .
F5 C11 C10 121.7(3) . .
C12 C11 C10 120.0 . .
F4 C12 C11 120.2(3) . .
F4 C12 C13 119.8(3) . .
C11 C12 C13 120.0 . .
F3 C13 C14 120.0(4) . .
F3 C13 C12 120.0(4) . .
C14 C13 C12 120.0 . .
F2 C14 C15 120.6(4) . .
F2 C14 C13 119.4(4) . .
C15 C14 C13 120.0 . .
F1 C15 C14 118.6(3) . .
F1 C15 C10 121.4(3) . .
C14 C15 C10 120.0 . .
C1 C16 C9 126.6(6) 2_666 .
C1 C16 C17 115.9(5) 2_666 .
C9 C16 C17 117.5(5) . .
C22 C17 C18 116.7(6) . .
C22 C17 C16 123.5(5) . .
C18 C17 C16 119.7(5) . .
F6 C18 C19 117.8(6) . .
F6 C18 C17 120.2(6) . .
C19 C18 C17 122.1(6) . .
F7 C19 C18 121.4(7) . .
F7 C19 C20 120.0(6) . .
C18 C19 C20 118.7(6) . .
F8 C20 C21 120.3(6) . .
F8 C20 C19 119.4(6) . .
C21 C20 C19 120.3(6) . .
F9 C21 C20 120.0(6) . .
F9 C21 C22 120.7(7) . .
C20 C21 C22 119.3(6) . .
F10 C22 C17 119.3(6) . .
F10 C22 C21 117.9(6) . .
C17 C22 C21 122.9(6) . .
C7 C23 C9 105.5(6) . .
C7 C23 C24 107.1(6) . .
C9 C23 C24 118.3(6) . .
C7 C23 H23 108.5 . .
C9 C23 H23 108.5 . .
C24 C23 H23 108.5 . .
N3 C24 C23 99.3(7) . .
N3 C24 H24A 111.9 . .
C23 C24 H24A 111.9 . .
N3 C24 H24B 111.9 . .
C23 C24 H24B 111.9 . .
H24A C24 H24B 109.6 . .
N3 C25 C26 110.6(10) . .
N3 C25 H25A 109.5 . .
C26 C25 H25A 109.5 . .
N3 C25 H25B 109.5 . .
C26 C25 H25B 109.5 . .
H25A C25 H25B 108.1 . .
C27 C26 C31 120.0 . .
C27 C26 C25 117.4(12) . .
C31 C26 C25 122.2(12) . .
C28 C27 C26 120.0 . .
C28 C27 H27 120.0 . .
C26 C27 H27 120.0 . .
C27 C28 C29 120.0 . .
C27 C28 H28 120.0 . .
C29 C28 H28 120.0 . .
C30 C29 C28 120.0 . .
C30 C29 H29 120.0 . .
C28 C29 H29 120.0 . .
C29 C30 C31 120.0 . .
C29 C30 H30 120.0 . .
C31 C30 H30 120.0 . .
C30 C31 C26 120.0 . .
C30 C31 H31 120.0 . .
C26 C31 H31 120.0 . .
N6 O2 C39 109.2(10) . .
C32 N4 C35 110.5(5) . .
C32 N4 H4 124.7 . .
C35 N4 H4 124.7 . .
C40 N5 C37 106.3(5) . .
O2 N6 C54 102.2(11) . .
O2 N6 C55 107.3(13) . .
C54 N6 C55 114.8(16) . .
N4 C32 C41 125.6(6) . .
N4 C32 C33 106.5(6) . .
C41 C32 C33 127.9(6) . .
C34 C33 C32 108.9(6) . .
C34 C33 H33 125.5 . .
C32 C33 H33 125.5 . .
C33 C34 C35 108.9(6) . .
C33 C34 H34 125.6 . .
C35 C34 H34 125.6 . .
C36 C35 N4 126.0(6) . .
C36 C35 C34 128.8(6) . .
N4 C35 C34 105.2(5) . .
C35 C36 C37 128.4(6) . .
C35 C36 C48 116.4(6) . .
C37 C36 C48 115.2(6) . .
C36 C37 N5 123.3(6) . .
C36 C37 C38 124.9(6) . .
N5 C37 C38 111.8(6) . .
C39 C38 C37 104.6(6) . .
C39 C38 C54 102.4(9) . .
C37 C38 C54 116.8(9) . .
C39 C38 H38 110.8 . .
C37 C38 H38 110.8 . .
C54 C38 H38 110.8 . .
O2 C39 C38 108.7(8) . .
O2 C39 C40 111.4(9) . .
C38 C39 C40 104.8(7) . .
O2 C39 H39 110.6 . .
C38 C39 H39 110.6 . .
C40 C39 H39 110.6 . .
N5 C40 C41 125.9(6) . 2_565
N5 C40 C39 112.5(6) . .
C41 C40 C39 121.5(7) 2_565 .
C40 C41 C32 127.5(7) 2_565 .
C40 C41 C42 116.4(6) 2_565 .
C32 C41 C42 116.1(5) . .
C43 C42 C47 120.0 . .
C43 C42 C41 121.1(5) . .
C47 C42 C41 118.9(5) . .
F11 C43 C44 121.5(6) . .
F11 C43 C42 118.5(6) . .
C44 C43 C42 120.0 . .
F12 C44 C45 123.0(9) . .
F12 C44 C43 117.0(9) . .
C45 C44 C43 120.0 . .
F13 C45 C44 117.8(10) . .
F13 C45 C46 122.2(10) . .
C44 C45 C46 120.0 . .
F14 C46 C47 120.3(7) . .
F14 C46 C45 119.7(7) . .
C47 C46 C45 120.0 . .
F15 C47 C46 117.2(6) . .
F15 C47 C42 122.7(6) . .
C46 C47 C42 120.0 . .
C49 C48 C53 117.0(6) . .
C49 C48 C36 121.9(7) . .
C53 C48 C36 121.1(6) . .
F16 C49 C48 120.3(6) . .
F16 C49 C50 117.6(6) . .
C48 C49 C50 122.1(7) . .
C51 C50 F17 122.1(6) . .
C51 C50 C49 119.6(7) . .
F17 C50 C49 118.3(7) . .
C50 C51 F18 121.5(7) . .
C50 C51 C52 121.2(6) . .
F18 C51 C52 117.2(7) . .
F19 C52 C53 121.4(7) . .
F19 C52 C51 121.0(7) . .
C53 C52 C51 117.6(7) . .
F20 C53 C52 117.0(6) . .
F20 C53 C48 120.6(6) . .
C52 C53 C48 122.5(7) . .
N6 C54 C38 105.5(10) . .
N6 C54 H54A 110.6 . .
C38 C54 H54A 110.6 . .
N6 C54 H54B 110.6 . .
C38 C54 H54B 110.6 . .
H54A C54 H54B 108.8 . .
C56 C55 N6 119.9(18) . .
C56 C55 H55A 107.4 . .
N6 C55 H55A 107.4 . .
C56 C55 H55B 107.4 . .
N6 C55 H55B 107.4 . .
H55A C55 H55B 106.9 . .
C55 C56 C57 121.7(14) . .
C55 C56 C61 118.2(14) . .
C57 C56 C61 120.0 . .
C58 C57 C56 120.0 . .
C58 C57 H57 120.0 . .
C56 C57 H57 120.0 . .
C59 C58 C57 120.0 . .
C59 C58 H58 120.0 . .
C57 C58 H58 120.0 . .
C58 C59 C60 120.0 . .
C58 C59 H59 120.0 . .
C60 C59 H59 120.0 . .
C59 C60 C61 120.0 . .
C59 C60 H60 120.0 . .
C61 C60 H60 120.0 . .
C60 C61 C56 120.0 . .
C60 C61 H61 120.0 . .
C56 C61 H61 120.0 . .

loop_
_geom_bond_atom_site_label_1
_geom_bond_atom_site_label_2
_geom_bond_distance
_geom_bond_site_symmetry_2
F1 C15 1.306(5) .
F2 C14 1.334(5) .
F3 C13 1.337(5) .
F4 C12 1.331(5) .
F5 C11 1.301(5) .
F6 C18 1.322(8) .
F7 C19 1.316(8) .
F8 C20 1.327(8) .
F9 C21 1.337(8) .
F10 C22 1.346(7) .
O1 N3 1.471(15) .
O1 C7 1.588(15) .
N1 C1 1.357(8) .
N1 C4 1.385(8) .
N1 H1 0.8800 .
N2 C9 1.348(8) .
N2 C6 1.379(8) .
N3 C24 1.403(13) .
N3 C25 1.504(15) .
C1 C16 1.396(9) 2_666
C1 C2 1.428(9) .
C2 C3 1.361(9) .
C2 H2 0.9500 .
C3 C4 1.402(9) .
C3 H3 0.9500 .
C4 C5 1.386(9) .
C5 C6 1.407(8) .
C5 C10 1.516(6) .
C6 C7 1.491(9) .
C7 C23 1.413(9) .
C7 H7 1.0000 .
C9 C16 1.410(9) .
C9 C23 1.471(9) .
C10 C11 1.3900 .
C10 C15 1.3900 .
C11 C12 1.3900 .
C12 C13 1.3900 .
C13 C14 1.3900 .
C14 C15 1.3900 .
C16 C1 1.396(9) 2_666
C16 C17 1.496(8) .
C17 C22 1.371(9) .
C17 C18 1.400(9) .
C18 C19 1.380(10) .
C19 C20 1.399(10) .
C20 C21 1.366(11) .
C21 C22 1.382(9) .
C23 C24 1.516(11) .
C23 H23 1.0000 .
C24 H24A 0.9900 .
C24 H24B 0.9900 .
C25 C26 1.536(15) .
C25 H25A 0.9900 .
C25 H25B 0.9900 .
C26 C27 1.3900 .
C26 C31 1.3900 .
C27 C28 1.3900 .
C27 H27 0.9500 .
C28 C29 1.3900 .
C28 H28 0.9500 .
C29 C30 1.3900 .
C29 H29 0.9500 .
C30 C31 1.3900 .
C30 H30 0.9500 .
C31 H31 0.9500 .
F11 C43 1.332(11) .
F12 C44 1.324(13) .
F13 C45 1.322(7) .
F14 C46 1.370(11) .
F15 C47 1.277(9) .
F16 C49 1.342(8) .
F17 C50 1.349(8) .
F18 C51 1.349(8) .
F19 C52 1.328(9) .
F20 C53 1.349(8) .
O2 N6 1.393(13) .
O2 C39 1.413(14) .
N4 C32 1.356(9) .
N4 C35 1.393(8) .
N4 H4 0.8800 .
N5 C40 1.352(9) .
N5 C37 1.393(8) .
N6 C54 1.476(18) .
N6 C55 1.50(2) .
C32 C41 1.394(10) .
C32 C33 1.427(9) .
C33 C34 1.333(10) .
C33 H33 0.9500 .
C34 C35 1.434(9) .
C34 H34 0.9500 .
C35 C36 1.372(10) .
C36 C37 1.390(10) .
C36 C48 1.521(9) .
C37 C38 1.474(11) .
C38 C39 1.445(11) .
C38 C54 1.53(2) .
C38 H38 1.0000 .
C39 C40 1.482(12) .
C39 H39 1.0000 .
C40 C41 1.383(10) 2_565
C41 C40 1.383(10) 2_565
C41 C42 1.537(8) .
C42 C43 1.3900 .
C42 C47 1.3900 .
C43 C44 1.3900 .
C44 C45 1.3900 .
C45 C46 1.3900 .
C46 C47 1.3900 .
C48 C49 1.343(10) .
C48 C53 1.388(10) .
C49 C50 1.403(9) .
C50 C51 1.322(11) .
C51 C52 1.396(11) .
C52 C53 1.379(10) .
C54 H54A 0.9900 .
C54 H54B 0.9900 .
C55 C56 1.34(2) .
C55 H55A 0.9900 .
C55 H55B 0.9900 .
C56 C57 1.3900 .
C56 C61 1.3900 .
C57 C58 1.3900 .
C57 H57 0.9500 .
C58 C59 1.3900 .
C58 H58 0.9500 .
C59 C60 1.3900 .
C59 H59 0.9500 .
C60 C61 1.3900 .
C60 H60 0.9500 .
C61 H61 0.9500 .

loop_
_geom_hbond_atom_site_label_D
_geom_hbond_atom_site_label_H
_geom_hbond_atom_site_label_A
_geom_hbond_distance_DH
_geom_hbond_distance_HA
_geom_hbond_distance_DA
_geom_hbond_angle_DHA
_geom_hbond_site_symmetry_A
N1 H1 N2 0.88 2.42 2.962(7) 120.2 .
N1 H1 N2 0.88 2.36 2.907(7) 120.6 2_666
C2 H2 F18 0.95 2.59 3.236(8) 125.8 1_655
C7 H7 F5 1.00 2.51 3.239(7) 129.5 .
C7 H7 F16 1.00 2.41 3.283(8) 145.1 .
C23 H23 F7 1.00 2.63 3.323(8) 126.7 2_566
C24 H24A F10 0.99 2.60 3.547(10) 159.7 .
N4 H4 N5 0.88 2.37 2.914(8) 120.3 .
N4 H4 N5 0.88 2.39 2.941(7) 120.8 2_565
C33 H33 F3 0.95 2.61 3.209(8) 121.1 .
C55 H55A N1 0.99 2.59 3.438(17) 144.1 1_455

loop_
_geom_torsion_atom_site_label_1
_geom_torsion_atom_site_label_2
_geom_torsion_atom_site_label_3
_geom_torsion_atom_site_label_4
_geom_torsion
_geom_torsion_site_symmetry_1
_geom_torsion_site_symmetry_4
C7 O1 N3 C24 43.9(10) . .
C7 O1 N3 C25 161.0(11) . .
C4 N1 C1 C16 -175.9(5) . 2_666
C4 N1 C1 C2 0.3(7) . .
N1 C1 C2 C3 0.3(7) . .
C16 C1 C2 C3 176.5(6) 2_666 .
C1 C2 C3 C4 -0.8(7) . .
C1 N1 C4 C5 179.0(6) . .
C1 N1 C4 C3 -0.8(6) . .
C2 C3 C4 N1 1.0(7) . .
C2 C3 C4 C5 -178.8(6) . .
N1 C4 C5 C6 0.3(10) . .
C3 C4 C5 C6 -179.9(6) . .
N1 C4 C5 C10 -177.1(5) . .
C3 C4 C5 C10 2.7(9) . .
C9 N2 C6 C5 177.8(5) . .
C9 N2 C6 C7 -1.0(6) . .
C4 C5 C6 N2 2.6(10) . .
C10 C5 C6 N2 180.0(5) . .
C4 C5 C6 C7 -178.8(6) . .
C10 C5 C6 C7 -1.4(8) . .
N2 C6 C7 C23 3.4(7) . .
C5 C6 C7 C23 -175.3(6) . .
N2 C6 C7 O1 -113.6(7) . .
C5 C6 C7 O1 67.6(8) . .
N3 O1 C7 C23 -20.7(10) . .
N3 O1 C7 C6 95.2(9) . .
C6 N2 C9 C16 178.1(6) . .
C6 N2 C9 C23 -1.8(6) . .
C4 C5 C10 C11 -111.3(5) . .
C6 C5 C10 C11 71.0(6) . .
C4 C5 C10 C15 70.6(6) . .
C6 C5 C10 C15 -107.1(5) . .
C15 C10 C11 F5 -179.0(4) . .
C5 C10 C11 F5 2.9(5) . .
C15 C10 C11 C12 0.0 . .
C5 C10 C11 C12 -178.1(4) . .
F5 C11 C12 F4 -1.2(5) . .
C10 C11 C12 F4 179.8(4) . .
F5 C11 C12 C13 179.0(4) . .
C10 C11 C12 C13 0.0 . .
F4 C12 C13 F3 0.0(5) . .
C11 C12 C13 F3 179.8(4) . .
F4 C12 C13 C14 -179.8(4) . .
C11 C12 C13 C14 0.0 . .
F3 C13 C14 F2 2.6(5) . .
C12 C13 C14 F2 -177.6(5) . .
F3 C13 C14 C15 -179.8(4) . .
C12 C13 C14 C15 0.0 . .
F2 C14 C15 F1 -3.5(5) . .
C13 C14 C15 F1 178.9(4) . .
F2 C14 C15 C10 177.6(5) . .
C13 C14 C15 C10 0.0 . .
C11 C10 C15 F1 -178.9(5) . .
C5 C10 C15 F1 -0.7(5) . .
C11 C10 C15 C14 0.0 . .
C5 C10 C15 C14 178.2(4) . .
N2 C9 C16 C1 -4.2(9) . 2_666
C23 C9 C16 C1 175.7(6) . 2_666
N2 C9 C16 C17 175.3(5) . .
C23 C9 C16 C17 -4.8(8) . .
C1 C16 C17 C22 -74.3(8) 2_666 .
C9 C16 C17 C22 106.1(7) . .
C1 C16 C17 C18 102.6(7) 2_666 .
C9 C16 C17 C18 -77.0(7) . .
C22 C17 C18 F6 178.4(6) . .
C16 C17 C18 F6 1.3(9) . .
C22 C17 C18 C19 -1.7(10) . .
C16 C17 C18 C19 -178.8(7) . .
F6 C18 C19 F7 0.9(11) . .
C17 C18 C19 F7 -179.0(7) . .
F6 C18 C19 C20 -178.1(7) . .
C17 C18 C19 C20 2.0(11) . .
F7 C19 C20 F8 -1.0(11) . .
C18 C19 C20 F8 177.9(7) . .
F7 C19 C20 C21 179.8(7) . .
C18 C19 C20 C21 -1.2(11) . .
F8 C20 C21 F9 -0.7(11) . .
C19 C20 C21 F9 178.4(6) . .
F8 C20 C21 C22 -179.0(6) . .
C19 C20 C21 C22 0.1(11) . .
C18 C17 C22 F10 -179.2(6) . .
C16 C17 C22 F10 -2.2(9) . .
C18 C17 C22 C21 0.5(10) . .
C16 C17 C22 C21 177.5(6) . .
F9 C21 C22 F10 1.7(10) . .
C20 C21 C22 F10 180.0(6) . .
F9 C21 C22 C17 -178.0(6) . .
C20 C21 C22 C17 0.2(11) . .
C6 C7 C23 C9 -4.2(6) . .
O1 C7 C23 C9 120.3(7) . .
C6 C7 C23 C24 -131.1(6) . .
O1 C7 C23 C24 -6.6(8) . .
N2 C9 C23 C7 4.0(7) . .
C16 C9 C23 C7 -175.9(5) . .
N2 C9 C23 C24 123.8(6) . .
C16 C9 C23 C24 -56.1(9) . .
O1 N3 C24 C23 -48.9(10) . .
C25 N3 C24 C23 -166.4(9) . .
C7 C23 C24 N3 32.9(9) . .
C9 C23 C24 N3 -86.1(8) . .
C24 N3 C25 C26 -64.0(16) . .
O1 N3 C25 C26 179.7(12) . .
N3 C25 C26 C27 -105.3(13) . .
N3 C25 C26 C31 82.2(15) . .
C31 C26 C27 C28 0.0 . .
C25 C26 C27 C28 -172.7(10) . .
C26 C27 C28 C29 0.0 . .
C27 C28 C29 C30 0.0 . .
C28 C29 C30 C31 0.0 . .
C29 C30 C31 C26 0.0 . .
C27 C26 C31 C30 0.0 . .
C25 C26 C31 C30 172.3(11) . .
C39 O2 N6 C54 -34.3(15) . .
C39 O2 N6 C55 86.8(16) . .
C35 N4 C32 C41 -179.7(7) . .
C35 N4 C32 C33 0.5(8) . .
N4 C32 C33 C34 -0.6(8) . .
C41 C32 C33 C34 179.6(7) . .
C32 C33 C34 C35 0.4(8) . .
C32 N4 C35 C36 -179.5(7) . .
C32 N4 C35 C34 -0.2(7) . .
C33 C34 C35 C36 179.1(7) . .
C33 C34 C35 N4 -0.1(8) . .
N4 C35 C36 C37 -1.1(12) . .
C34 C35 C36 C37 179.8(8) . .
N4 C35 C36 C48 178.8(6) . .
C34 C35 C36 C48 -0.3(11) . .
C35 C36 C37 N5 0.7(13) . .
C48 C36 C37 N5 -179.2(7) . .
C35 C36 C37 C38 177.4(8) . .
C48 C36 C37 C38 -2.5(12) . .
C40 N5 C37 C36 179.4(8) . .
C40 N5 C37 C38 2.3(9) . .
C36 C37 C38 C39 -179.5(9) . .
N5 C37 C38 C39 -2.5(10) . .
C36 C37 C38 C54 -67.1(13) . .
N5 C37 C38 C54 109.9(10) . .
N6 O2 C39 C38 23.1(13) . .
N6 O2 C39 C40 138.1(10) . .
C37 C38 C39 O2 120.8(9) . .
C54 C38 C39 O2 -1.5(12) . .
C37 C38 C39 C40 1.6(10) . .
C54 C38 C39 C40 -120.7(10) . .
C37 N5 C40 C41 177.0(8) . 2_565
C37 N5 C40 C39 -1.2(10) . .
O2 C39 C40 N5 -117.7(9) . .
C38 C39 C40 N5 -0.3(11) . .
O2 C39 C40 C41 64.0(12) . 2_565
C38 C39 C40 C41 -178.6(8) . 2_565
N4 C32 C41 C40 2.9(13) . 2_565
C33 C32 C41 C40 -177.3(8) . 2_565
N4 C32 C41 C42 -177.3(7) . .
C33 C32 C41 C42 2.5(11) . .
C40 C41 C42 C43 93.1(8) 2_565 .
C32 C41 C42 C43 -86.8(7) . .
C40 C41 C42 C47 -86.1(8) 2_565 .
C32 C41 C42 C47 94.0(7) . .
C47 C42 C43 F11 -179.6(7) . .
C41 C42 C43 F11 1.2(7) . .
C47 C42 C43 C44 0.0 . .
C41 C42 C43 C44 -179.2(5) . .
F11 C43 C44 F12 2.3(8) . .
C42 C43 C44 F12 -177.2(7) . .
F11 C43 C44 C45 179.5(8) . .
C42 C43 C44 C45 0.0 . .
F12 C44 C45 F13 -2.4(8) . .
C43 C44 C45 F13 -179.5(7) . .
F12 C44 C45 C46 177.1(8) . .
C43 C44 C45 C46 0.0 . .
F13 C45 C46 F14 2.3(8) . .
C44 C45 C46 F14 -177.2(7) . .
F13 C45 C46 C47 179.5(7) . .
C44 C45 C46 C47 0.0 . .
F14 C46 C47 F15 -0.9(7) . .
C45 C46 C47 F15 -178.1(6) . .
F14 C46 C47 C42 177.2(7) . .
C45 C46 C47 C42 0.0 . .
C43 C42 C47 F15 178.0(7) . .
C41 C42 C47 F15 -2.8(7) . .
C43 C42 C47 C46 0.0 . .
C41 C42 C47 C46 179.2(5) . .
C35 C36 C48 C49 -74.9(9) . .
C37 C36 C48 C49 105.0(8) . .
C35 C36 C48 C53 106.7(8) . .
C37 C36 C48 C53 -73.4(9) . .
C53 C48 C49 F16 179.0(6) . .
C36 C48 C49 F16 0.6(10) . .
C53 C48 C49 C50 0.4(10) . .
C36 C48 C49 C50 -178.0(6) . .
F16 C49 C50 C51 -179.9(7) . .
C48 C49 C50 C51 -1.2(11) . .
F16 C49 C50 F17 0.1(10) . .
C48 C49 C50 F17 178.8(6) . .
F17 C50 C51 F18 -0.6(11) . .
C49 C50 C51 F18 179.4(6) . .
F17 C50 C51 C52 -178.3(6) . .
C49 C50 C51 C52 1.7(10) . .
C50 C51 C52 F19 179.2(7) . .
F18 C51 C52 F19 1.4(9) . .
C50 C51 C52 C53 -1.4(10) . .
F18 C51 C52 C53 -179.2(6) . .
F19 C52 C53 F20 0.2(9) . .
C51 C52 C53 F20 -179.2(6) . .
F19 C52 C53 C48 180.0(6) . .
C51 C52 C53 C48 0.5(10) . .
C49 C48 C53 F20 179.7(6) . .
C36 C48 C53 F20 -1.9(10) . .
C49 C48 C53 C52 -0.1(10) . .
C36 C48 C53 C52 178.4(6) . .
O2 N6 C54 C38 32.2(16) . .
C55 N6 C54 C38 -83.6(16) . .
C39 C38 C54 N6 -18.9(14) . .
C37 C38 C54 N6 -132.5(11) . .
O2 N6 C55 C56 54(2) . .
C54 N6 C55 C56 167.1(17) . .
N6 C55 C56 C57 55(2) . .
N6 C55 C56 C61 -121.6(18) . .
C55 C56 C57 C58 -176.4(10) . .
C61 C56 C57 C58 0.0 . .
C56 C57 C58 C59 0.0 . .
C57 C58 C59 C60 0.0 . .
C58 C59 C60 C61 0.0 . .
C59 C60 C61 C56 0.0 . .
C55 C56 C61 C60 176.6(10) . .
C57 C56 C61 C60 0.0 . .
